data_7206563
loop_
_publ_author_name
'Yang, Ping'
'Zhou, Hai-Yun'
'Zhang, Kun'
'Ye, Bao-Hui'

_publ_section_title
;
 Confinement of unprecedented tetrahedral water tetramers inside 1D
 hydrophobic channels of metal--organic framework hosts
;
_journal_issue 19
_journal_name_full CrystEngComm
_journal_page_first 5658
_journal_paper_doi 10.1039/c1ce05606a
_journal_volume 13
_journal_year 2011
_chemical_formula_moiety '3(C68 H52 N8 O8 Zn2), 13(H2 O)'
_chemical_formula_sum 'C204 H182 N24 O37 Zn6'
_chemical_formula_weight 3953.96
_chemical_name_systematic
;
?
;
_space_group_IT_number 148
_symmetry_cell_setting rhombohedral
_symmetry_space_group_name_Hall '-R 3'
_symmetry_space_group_name_H-M 'R -3 :H'
_atom_sites_solution_hydrogens geom
_atom_sites_solution_primary direct
_atom_sites_solution_secondary difmap
_audit_creation_method SHELXL-97
_cell_angle_alpha 90.00
_cell_angle_beta 90.00
_cell_angle_gamma 120.00
_cell_formula_units_Z 6
_cell_length_a 23.2562(6)
_cell_length_b 23.2562(6)
_cell_length_c 62.035(2)
_cell_measurement_temperature 293(2)
_cell_volume 29056.6(14)
_computing_structure_refinement 'SHELXL-97 (Sheldrick, 1997)'
_computing_structure_solution 'SHELXS-97 (Sheldrick, 1990)'
_diffrn_ambient_temperature 293(2)
_diffrn_measured_fraction_theta_full 0.972
_diffrn_measured_fraction_theta_max 0.972
_diffrn_radiation_monochromator graphite
_diffrn_radiation_source 'fine-focus sealed tube'
_diffrn_radiation_type MoK\a
_diffrn_radiation_wavelength 0.71073
_diffrn_reflns_av_R_equivalents 0.0746
_diffrn_reflns_av_sigmaI/netI 0.1150
_diffrn_reflns_limit_h_max 28
_diffrn_reflns_limit_h_min -26
_diffrn_reflns_limit_k_max 28
_diffrn_reflns_limit_k_min -23
_diffrn_reflns_limit_l_max 76
_diffrn_reflns_limit_l_min -67
_diffrn_reflns_number 26349
_diffrn_reflns_theta_full 26.00
_diffrn_reflns_theta_max 26.00
_diffrn_reflns_theta_min 3.06
_exptl_absorpt_coefficient_mu 0.811
_exptl_absorpt_correction_T_max 0.8047
_exptl_absorpt_correction_T_min 0.6871
_exptl_absorpt_correction_type multi-scan
_exptl_absorpt_process_details SADABS
_exptl_crystal_colour colorless
_exptl_crystal_density_diffrn 1.356
_exptl_crystal_density_method 'not measured'
_exptl_crystal_description block
_exptl_crystal_F_000 12300
_exptl_crystal_size_max 0.50
_exptl_crystal_size_mid 0.40
_exptl_crystal_size_min 0.28
_refine_diff_density_max 1.403
_refine_diff_density_min -0.554
_refine_diff_density_rms 0.096
_refine_ls_extinction_method none
_refine_ls_goodness_of_fit_ref 0.980
_refine_ls_hydrogen_treatment constr
_refine_ls_matrix_type full
_refine_ls_number_parameters 818
_refine_ls_number_reflns 12366
_refine_ls_number_restraints 15
_refine_ls_restrained_S_all 0.981
_refine_ls_R_factor_all 0.1818
_refine_ls_R_factor_gt 0.0685
_refine_ls_shift/su_max 0.001
_refine_ls_shift/su_mean 0.000
_refine_ls_structure_factor_coef Fsqd
_refine_ls_weighting_details 'calc w=1/[\s^2^(Fo^2^)+(0.1101P)^2^+0.0100P] where P=(Fo^2^+2Fc^2^)/3'
_refine_ls_weighting_scheme calc
_refine_ls_wR_factor_gt 0.1739
_refine_ls_wR_factor_ref 0.2321
_reflns_number_gt 4833
_reflns_number_total 12366
_reflns_threshold_expression >2sigma(I)
_cod_data_source_file c1ce05606a.txt
_cod_data_source_block znl2
_cod_depositor_comments
;
The following automatic conversions were performed:

'_symmetry_cell_setting' value 'Rhombohedral' changed to
'rhombohedral' according to
/home/saulius/struct/CIF-dictionaries/cif_core.dic dictionary named
'cif_core.dic' version 2.4.1 from 2010-06-29.

Automatic conversion script
Id: cif_fix_values 1715 2011-07-08 13:25:40Z adriana 
;
_cod_original_cell_volume 29056.6(15)
_cod_original_sg_symbol_H-M 'R -3'
_cod_database_code 7206563

loop_
_symmetry_equiv_pos_as_xyz
'x, y, z'
'-y, x-y, z'
'-x+y, -x, z'
'x+2/3, y+1/3, z+1/3'
'-y+2/3, x-y+1/3, z+1/3'
'-x+y+2/3, -x+1/3, z+1/3'
'x+1/3, y+2/3, z+2/3'
'-y+1/3, x-y+2/3, z+2/3'
'-x+y+1/3, -x+2/3, z+2/3'
'-x, -y, -z'
'y, -x+y, -z'
'x-y, x, -z'
'-x+2/3, -y+1/3, -z+1/3'
'y+2/3, -x+y+1/3, -z+1/3'
'x-y+2/3, x+1/3, -z+1/3'
'-x+1/3, -y+2/3, -z+2/3'
'y+1/3, -x+y+2/3, -z+2/3'
'x-y+1/3, x+2/3, -z+2/3'

loop_
_atom_site_label
_atom_site_type_symbol
_atom_site_fract_x
_atom_site_fract_y
_atom_site_fract_z
_atom_site_U_iso_or_equiv
_atom_site_adp_type
_atom_site_occupancy
_atom_site_symmetry_multiplicity
_atom_site_calc_flag
_atom_site_refinement_flags
C1 C 0.7933(4) 0.3327(5) -0.14270(11) 0.104(4) Uani 1 1 d .
H1A H 0.7711 0.3576 -0.1403 0.156 Uiso 1 1 calc R
H1B H 0.7659 0.2881 -0.1375 0.156 Uiso 1 1 calc R
H1C H 0.8013 0.3317 -0.1578 0.156 Uiso 1 1 calc R
C2 C 0.8576(4) 0.3646(4) -0.13090(9) 0.060(2) Uani 1 1 d .
C3 C 0.8579(4) 0.3461(3) -0.10929(9) 0.0564(19) Uani 1 1 d .
H3 H 0.8171 0.3151 -0.1035 0.068 Uiso 1 1 calc R
C4 C 0.9129(3) 0.3693(3) -0.09564(9) 0.0458(16) Uani 1 1 d .
C5 C 0.9055(3) 0.3482(3) -0.07245(9) 0.0485(17) Uani 1 1 d .
C6 C 0.8442(4) 0.3077(4) -0.06289(10) 0.073(2) Uani 1 1 d .
H6 H 0.8061 0.2910 -0.0713 0.088 Uiso 1 1 calc R
C7 C 0.8379(4) 0.2914(4) -0.04117(9) 0.075(2) Uani 1 1 d .
H7 H 0.7964 0.2633 -0.0352 0.090 Uiso 1 1 calc R
C8 C 0.8945(4) 0.3177(4) -0.02863(9) 0.0505(18) Uani 1 1 d .
C9 C 0.9570(4) 0.3568(4) -0.03762(10) 0.062(2) Uani 1 1 d .
H9 H 0.9953 0.3725 -0.0294 0.074 Uiso 1 1 calc R
C10 C 0.9600(4) 0.3718(4) -0.05952(10) 0.060(2) Uani 1 1 d .
H10 H 1.0014 0.3993 -0.0656 0.072 Uiso 1 1 calc R
C11 C 0.8563(4) 0.2403(4) 0.00261(9) 0.0556(19) Uani 1 1 d .
H11 H 0.8406 0.2021 -0.0057 0.067 Uiso 1 1 calc R
C12 C 0.8798(4) 0.3059(4) 0.02942(10) 0.055(2) Uani 1 1 d .
C13 C 0.8871(4) 0.3346(4) 0.05004(11) 0.065(2) Uani 1 1 d .
H13 H 0.8723 0.3084 0.0624 0.077 Uiso 1 1 calc R
C14 C 0.9164(4) 0.4018(5) 0.05125(12) 0.076(3) Uani 1 1 d .
H14 H 0.9211 0.4217 0.0646 0.092 Uiso 1 1 calc R
C15 C 0.9399(4) 0.4418(4) 0.03271(12) 0.083(3) Uani 1 1 d .
H15 H 0.9603 0.4876 0.0342 0.099 Uiso 1 1 calc R
C16 C 0.9335(4) 0.4153(4) 0.01225(11) 0.072(2) Uani 1 1 d .
H16 H 0.9486 0.4417 0.0000 0.086 Uiso 1 1 calc R
C17 C 0.9031(4) 0.3466(4) 0.01139(9) 0.0499(19) Uani 1 1 d .
C18 C 0.8590(4) -0.0306(4) 0.22463(12) 0.094(3) Uani 1 1 d .
H18A H 0.8508 -0.0168 0.2383 0.141 Uiso 1 1 calc R
H18B H 0.8887 0.0079 0.2164 0.141 Uiso 1 1 calc R
H18C H 0.8786 -0.0579 0.2268 0.141 Uiso 1 1 calc R
C19 C 0.7934(4) -0.0701(4) 0.21247(10) 0.062(2) Uani 1 1 d .
C20 C 0.7913(4) -0.0520(3) 0.19083(9) 0.062(2) Uani 1 1 d .
H20 H 0.8308 -0.0187 0.1849 0.075 Uiso 1 1 calc R
C21 C 0.7355(4) -0.0793(4) 0.17755(9) 0.0551(19) Uani 1 1 d .
C22 C 0.7435(3) -0.0563(3) 0.15454(9) 0.0460(17) Uani 1 1 d .
C23 C 0.7944(4) -0.0532(4) 0.14181(10) 0.075(2) Uani 1 1 d .
H23 H 0.8260 -0.0615 0.1480 0.090 Uiso 1 1 calc R
C24 C 0.7986(4) -0.0377(5) 0.11984(10) 0.087(3) Uani 1 1 d .
H24 H 0.8317 -0.0374 0.1113 0.105 Uiso 1 1 calc R
C25 C 0.7533(4) -0.0231(4) 0.11097(9) 0.0530(19) Uani 1 1 d .
C26 C 0.7025(4) -0.0265(4) 0.12321(9) 0.054(2) Uani 1 1 d .
H26 H 0.6715 -0.0170 0.1172 0.065 Uiso 1 1 calc R
C27 C 0.6984(4) -0.0445(4) 0.14492(9) 0.0514(19) Uani 1 1 d .
H27 H 0.6630 -0.0485 0.1531 0.062 Uiso 1 1 calc R
C28 C 0.7665(4) 0.0519(4) 0.08044(9) 0.0553(19) Uani 1 1 d .
H28 H 0.7688 0.0857 0.0891 0.066 Uiso 1 1 calc R
C29 C 0.7664(4) -0.0042(4) 0.05298(9) 0.0498(19) Uani 1 1 d .
C30 C 0.7670(4) -0.0279(4) 0.03236(11) 0.066(2) Uani 1 1 d .
H30 H 0.7708 -0.0027 0.0202 0.079 Uiso 1 1 calc R
C31 C 0.7617(4) -0.0896(4) 0.03038(11) 0.075(3) Uani 1 1 d .
H31 H 0.7632 -0.1058 0.0168 0.090 Uiso 1 1 calc R
C32 C 0.7543(4) -0.1278(4) 0.04875(12) 0.077(2) Uani 1 1 d .
H32 H 0.7516 -0.1688 0.0470 0.092 Uiso 1 1 calc R
C33 C 0.7509(4) -0.1069(4) 0.06934(11) 0.070(2) Uani 1 1 d .
H33 H 0.7447 -0.1332 0.0814 0.084 Uiso 1 1 calc R
C34 C 0.7572(4) -0.0445(4) 0.07100(10) 0.0516(19) Uani 1 1 d .
C35 C 0.9605(5) 0.0952(6) 0.02636(12) 0.113(4) Uani 1 1 d .
H35A H 0.9325 0.0479 0.0259 0.169 Uiso 1 1 calc R
H35B H 1.0006 0.1063 0.0340 0.169 Uiso 1 1 calc R
H35C H 0.9713 0.1122 0.0119 0.169 Uiso 1 1 calc R
C36 C 0.9245(4) 0.1259(4) 0.03778(10) 0.069(2) Uani 1 1 d .
C37 C 0.9421(4) 0.1456(4) 0.05954(10) 0.074(2) Uani 1 1 d .
H37 H 0.9723 0.1356 0.0659 0.089 Uiso 1 1 calc R
C38 C 0.9183(4) 0.1786(4) 0.07238(9) 0.061(2) Uani 1 1 d .
C39 C 0.9419(4) 0.1949(4) 0.09531(10) 0.065(2) Uani 1 1 d .
C40 C 0.9606(4) 0.2564(4) 0.10405(11) 0.075(3) Uani 1 1 d .
H40 H 0.9614 0.2891 0.0952 0.091 Uiso 1 1 calc R
C41 C 0.9782(4) 0.2713(4) 0.12563(10) 0.066(2) Uani 1 1 d .
H41 H 0.9911 0.3133 0.1311 0.079 Uiso 1 1 calc R
C42 C 0.9760(4) 0.2223(4) 0.13857(10) 0.060(2) Uani 1 1 d .
C43 C 0.9566(5) 0.1583(4) 0.13040(11) 0.095(3) Uani 1 1 d .
H43 H 0.9550 0.1256 0.1394 0.114 Uiso 1 1 calc R
C44 C 0.9400(5) 0.1448(5) 0.10871(11) 0.093(3) Uani 1 1 d .
H44 H 0.9278 0.1032 0.1031 0.111 Uiso 1 1 calc R
C45 C 1.0542(4) 0.2812(4) 0.16889(9) 0.0539(19) Uani 1 1 d .
H45 H 1.0889 0.3106 0.1601 0.065 Uiso 1 1 calc R
C46 C 0.9976(4) 0.2296(4) 0.19667(9) 0.0481(18) Uani 1 1 d .
C47 C 0.9731(4) 0.2052(4) 0.21753(10) 0.063(2) Uani 1 1 d .
H47 H 0.9996 0.2240 0.2296 0.075 Uiso 1 1 calc R
C48 C 0.9108(4) 0.1541(4) 0.21952(12) 0.068(2) Uani 1 1 d .
H48 H 0.8944 0.1379 0.2332 0.081 Uiso 1 1 calc R
C49 C 0.8697(4) 0.1245(4) 0.20168(11) 0.076(2) Uani 1 1 d .
H49 H 0.8267 0.0895 0.2037 0.091 Uiso 1 1 calc R
C50 C 0.8926(4) 0.1470(4) 0.18068(12) 0.069(2) Uani 1 1 d .
H50 H 0.8656 0.1279 0.1687 0.082 Uiso 1 1 calc R
C51 C 0.9565(4) 0.1985(4) 0.17878(10) 0.0533(19) Uani 1 1 d .
C52 C 1.3339(5) 0.5417(6) 0.39233(12) 0.113(4) Uani 1 1 d .
H52A H 1.2927 0.5310 0.3854 0.169 Uiso 1 1 calc R
H52B H 1.3632 0.5889 0.3920 0.169 Uiso 1 1 calc R
H52C H 1.3255 0.5266 0.4070 0.169 Uiso 1 1 calc R
C53 C 1.3659(4) 0.5076(4) 0.38042(9) 0.064(2) Uani 1 1 d .
C54 C 1.3464(4) 0.4883(4) 0.35866(9) 0.070(2) Uani 1 1 d .
H54 H 1.3149 0.4976 0.3530 0.084 Uiso 1 1 calc R
C55 C 1.3694(4) 0.4574(4) 0.34500(9) 0.0526(18) Uani 1 1 d .
C56 C 1.3480(3) 0.4446(3) 0.32209(9) 0.0473(17) Uani 1 1 d .
C57 C 1.3087(4) 0.4679(4) 0.31248(10) 0.075(2) Uani 1 1 d .
H57 H 1.2925 0.4899 0.3208 0.090 Uiso 1 1 calc R
C58 C 1.2940(4) 0.4585(4) 0.29068(10) 0.073(2) Uani 1 1 d .
H58 H 1.2677 0.4738 0.2846 0.087 Uiso 1 1 calc R
C59 C 1.3182(4) 0.4265(4) 0.27792(9) 0.058(2) Uani 1 1 d .
C60 C 1.3534(4) 0.4013(4) 0.28709(10) 0.071(3) Uani 1 1 d .
H60 H 1.3669 0.3769 0.2788 0.085 Uiso 1 1 calc R
C61 C 1.3698(4) 0.4118(4) 0.30908(10) 0.069(2) Uani 1 1 d .
H61 H 1.3961 0.3960 0.3150 0.082 Uiso 1 1 calc R
C62 C 1.2433(4) 0.3903(4) 0.24671(9) 0.059(2) Uani 1 1 d .
H62 H 1.2047 0.3692 0.2549 0.070 Uiso 1 1 calc R
C63 C 1.3091(4) 0.4310(4) 0.21983(9) 0.0486(19) Uani 1 1 d .
C64 C 1.3386(4) 0.4530(4) 0.19963(10) 0.062(2) Uani 1 1 d .
H64 H 1.3130 0.4431 0.1872 0.075 Uiso 1 1 calc R
C65 C 1.4068(5) 0.4897(4) 0.19871(11) 0.073(2) Uani 1 1 d .
H65 H 1.4278 0.5049 0.1855 0.087 Uiso 1 1 calc R
C66 C 1.4437(4) 0.5038(4) 0.21703(12) 0.078(2) Uani 1 1 d .
H66 H 1.4897 0.5289 0.2158 0.094 Uiso 1 1 calc R
C67 C 1.4167(4) 0.4828(4) 0.23772(11) 0.063(2) Uani 1 1 d .
H67 H 1.4429 0.4932 0.2500 0.076 Uiso 1 1 calc R
C68 C 1.3479(4) 0.4452(4) 0.23844(10) 0.0522(19) Uani 1 1 d .
N1 N 0.8508(3) 0.2393(3) 0.02355(7) 0.0528(15) Uani 1 1 d .
N2 N 0.8873(3) 0.3028(3) -0.00591(7) 0.0542(16) Uani 1 1 d .
N3 N 0.7716(3) 0.0557(3) 0.05952(7) 0.0565(16) Uani 1 1 d .
N4 N 0.7573(3) -0.0072(3) 0.08847(7) 0.0545(16) Uani 1 1 d .
N5 N 1.0584(3) 0.2809(3) 0.18981(7) 0.0547(15) Uani 1 1 d .
N6 N 0.9940(3) 0.2343(3) 0.16103(8) 0.0586(17) Uani 1 1 d .
N7 N 1.2428(3) 0.3950(3) 0.22567(7) 0.0531(15) Uani 1 1 d .
N8 N 1.3041(3) 0.4186(3) 0.25539(7) 0.0557(16) Uani 1 1 d .
O1 O 0.9079(3) 0.4072(3) -0.14135(6) 0.0638(14) Uani 1 1 d .
O2 O 0.9730(2) 0.4111(2) -0.10122(6) 0.0491(11) Uani 1 1 d .
O3 O 0.7467(2) -0.1165(2) 0.22261(6) 0.0590(13) Uani 1 1 d .
O4 O 0.6773(2) -0.1231(2) 0.18257(6) 0.0555(13) Uani 1 1 d .
O5 O 0.8807(2) 0.1301(3) 0.02744(6) 0.0626(14) Uani 1 1 d .
O6 O 0.8773(3) 0.1963(3) 0.06694(6) 0.0640(15) Uani 1 1 d .
O7 O 1.4087(3) 0.5012(3) 0.39055(6) 0.0659(15) Uani 1 1 d .
O8 O 1.4096(2) 0.4378(2) 0.35044(6) 0.0527(12) Uani 1 1 d .
O1W O 0.9837(2) 0.06327(19) 0.17674(7) 0.0476(11) Uani 1 1 d D
H1W H 1.0197 0.0603 0.1761 0.071 Uiso 1 1 d RD
H2W H 0.9849 0.0871 0.1658 0.071 Uiso 1 1 d RD
O2W O 0.3297(2) 0.5929(2) 0.24415(10) 0.0818(18) Uani 1 1 d D
H3W H 0.3010 0.6056 0.2426 0.123 Uiso 1 1 d RD
H4W H 0.3259 0.5796 0.2578 0.123 Uiso 1 1 d RD
O3W O 0.9227(2) 0.9843(3) 0.07624(8) 0.0728(15) Uani 1 1 d D
H5W H 0.9398 0.9612 0.0711 0.109 Uiso 1 1 d RD
H6W H 0.9021 0.9906 0.0657 0.109 Uiso 1 1 d RD
O4W O 0.7366(3) 0.3284(3) 0.00451(11) 0.102(2) Uani 1 1 d D
H7W H 0.6978 0.3011 0.0103 0.152 Uiso 1 1 d RD
H8W H 0.7316 0.3219 -0.0096 0.152 Uiso 1 1 d RD
O5W O 0.0000 0.0000 0.1147(2) 0.176(6) Uani 1 3 d SD
H9W H 0.0000 0.0000 0.1284 0.264 Uiso 1 3 d SRD
H10W H 0.0317 0.0359 0.1092 0.264 Uiso 0.33 1 d PRD
Zn1 Zn 0.81033(4) 0.14864(4) 0.042012(9) 0.0480(3) Uani 1 1 d .
Zn2 Zn 1.15067(4) 0.33966(4) 0.207347(9) 0.0473(3) Uani 1 1 d .

loop_
_atom_site_aniso_label
_atom_site_aniso_U_11
_atom_site_aniso_U_22
_atom_site_aniso_U_33
_atom_site_aniso_U_23
_atom_site_aniso_U_13
_atom_site_aniso_U_12
C1 0.081(7) 0.131(9) 0.052(4) 0.011(5) -0.014(4) 0.018(6)
C2 0.089(6) 0.057(5) 0.036(3) -0.003(3) -0.004(4) 0.038(5)
C3 0.059(5) 0.052(5) 0.041(3) 0.008(3) 0.006(3) 0.015(4)
C4 0.055(5) 0.046(4) 0.037(3) 0.008(3) 0.008(3) 0.026(4)
C5 0.060(5) 0.047(4) 0.032(3) 0.007(3) 0.005(3) 0.022(4)
C6 0.069(6) 0.095(6) 0.036(3) 0.014(4) 0.001(3) 0.026(5)
C7 0.067(5) 0.095(6) 0.038(3) 0.021(4) 0.012(4) 0.021(5)
C8 0.063(5) 0.064(5) 0.029(3) 0.017(3) 0.007(3) 0.035(4)
C9 0.057(5) 0.070(6) 0.044(4) 0.019(4) 0.001(4) 0.021(4)
C10 0.051(5) 0.067(6) 0.041(4) 0.015(4) 0.008(3) 0.013(4)
C11 0.075(5) 0.055(5) 0.031(3) 0.008(3) 0.000(3) 0.028(4)
C12 0.063(5) 0.063(6) 0.038(3) 0.005(3) 0.003(3) 0.031(4)
C13 0.074(6) 0.063(6) 0.039(4) -0.006(4) 0.000(4) 0.021(5)
C14 0.081(6) 0.079(7) 0.058(4) -0.017(5) -0.002(4) 0.032(6)
C15 0.108(8) 0.043(5) 0.065(5) -0.001(4) 0.004(5) 0.014(5)
C16 0.074(6) 0.063(6) 0.059(4) 0.012(4) 0.005(4) 0.020(5)
C17 0.057(5) 0.053(5) 0.030(3) 0.006(3) 0.002(3) 0.021(4)
C18 0.098(7) 0.095(7) 0.055(4) 0.017(5) -0.023(5) 0.021(6)
C19 0.075(6) 0.070(6) 0.036(3) -0.002(4) -0.005(4) 0.032(5)
C20 0.066(5) 0.055(5) 0.035(3) 0.018(3) 0.002(3) 0.007(4)
C21 0.068(5) 0.068(5) 0.034(3) 0.007(3) 0.001(3) 0.038(5)
C22 0.051(4) 0.053(4) 0.037(3) 0.014(3) 0.007(3) 0.028(4)
C23 0.069(5) 0.124(7) 0.048(4) 0.032(4) 0.011(4) 0.059(5)
C24 0.077(6) 0.156(9) 0.044(4) 0.042(5) 0.026(4) 0.070(6)
C25 0.063(5) 0.063(5) 0.031(3) 0.017(3) 0.007(3) 0.031(4)
C26 0.071(5) 0.059(5) 0.036(3) -0.002(3) -0.006(3) 0.035(4)
C27 0.058(5) 0.072(5) 0.034(3) 0.007(3) 0.006(3) 0.040(4)
C28 0.076(5) 0.065(5) 0.032(3) 0.013(3) 0.005(3) 0.040(4)
C29 0.068(5) 0.062(5) 0.028(3) 0.004(3) -0.005(3) 0.039(4)
C30 0.082(6) 0.069(6) 0.038(4) 0.008(4) 0.006(4) 0.031(5)
C31 0.095(7) 0.081(6) 0.046(4) -0.018(4) -0.005(4) 0.042(6)
C32 0.094(7) 0.071(6) 0.067(5) -0.006(4) -0.001(5) 0.041(5)
C33 0.076(6) 0.072(6) 0.053(4) 0.010(4) -0.001(4) 0.030(5)
C34 0.054(5) 0.051(5) 0.038(3) 0.011(4) 0.003(3) 0.018(4)
C35 0.105(8) 0.197(12) 0.058(5) -0.046(6) -0.015(5) 0.092(9)
C36 0.060(5) 0.112(7) 0.042(4) -0.012(4) -0.003(4) 0.048(5)
C37 0.073(6) 0.117(7) 0.043(4) -0.019(4) -0.014(4) 0.055(6)
C38 0.057(5) 0.078(6) 0.030(3) -0.002(3) -0.011(3) 0.021(4)
C39 0.066(5) 0.089(6) 0.035(3) -0.008(4) -0.011(3) 0.034(5)
C40 0.074(6) 0.085(7) 0.040(4) 0.013(4) -0.007(4) 0.019(5)
C41 0.076(6) 0.065(6) 0.039(4) -0.004(4) -0.013(4) 0.022(5)
C42 0.074(6) 0.075(6) 0.032(3) -0.008(4) -0.016(3) 0.038(5)
C43 0.154(9) 0.093(7) 0.044(4) -0.017(4) -0.037(5) 0.067(7)
C44 0.156(9) 0.091(7) 0.044(4) -0.014(4) -0.032(5) 0.072(7)
C45 0.057(5) 0.069(5) 0.030(3) -0.011(3) -0.013(3) 0.027(4)
C46 0.061(5) 0.058(5) 0.031(3) -0.009(3) -0.008(3) 0.033(4)
C47 0.091(7) 0.075(6) 0.035(3) 0.002(4) 0.004(4) 0.051(6)
C48 0.072(6) 0.065(6) 0.057(4) 0.001(4) 0.016(4) 0.028(5)
C49 0.070(6) 0.080(6) 0.062(4) -0.005(4) 0.004(4) 0.026(5)
C50 0.068(6) 0.069(6) 0.061(4) -0.013(4) -0.017(4) 0.028(5)
C51 0.064(6) 0.060(5) 0.037(3) -0.006(3) -0.004(4) 0.032(5)
C52 0.121(9) 0.194(12) 0.064(5) -0.049(6) -0.018(6) 0.110(9)
C53 0.086(6) 0.082(6) 0.029(3) -0.003(3) 0.002(4) 0.046(5)
C54 0.069(6) 0.112(7) 0.033(3) -0.002(4) -0.011(3) 0.048(5)
C55 0.066(5) 0.060(5) 0.030(3) 0.004(3) -0.003(3) 0.030(4)
C56 0.051(4) 0.063(5) 0.033(3) -0.002(3) -0.003(3) 0.032(4)
C57 0.107(7) 0.110(7) 0.039(3) -0.014(4) -0.012(4) 0.077(6)
C58 0.095(6) 0.111(7) 0.041(3) -0.014(4) -0.018(4) 0.073(6)
C59 0.056(5) 0.090(6) 0.031(3) 0.000(3) -0.009(3) 0.040(5)
C60 0.095(7) 0.112(7) 0.030(3) -0.011(4) -0.009(4) 0.070(6)
C61 0.086(6) 0.104(7) 0.035(3) -0.008(4) -0.018(4) 0.062(6)
C62 0.052(5) 0.085(6) 0.031(3) -0.008(3) -0.010(3) 0.029(4)
C63 0.057(5) 0.054(5) 0.036(3) -0.009(3) -0.006(3) 0.029(4)
C64 0.080(6) 0.076(6) 0.032(3) -0.001(3) 0.001(4) 0.041(5)
C65 0.086(7) 0.069(6) 0.047(4) 0.000(4) 0.012(5) 0.026(5)
C66 0.056(5) 0.077(6) 0.083(5) -0.008(5) 0.008(4) 0.019(5)
C67 0.060(6) 0.066(6) 0.053(4) -0.009(4) -0.008(4) 0.024(5)
C68 0.064(5) 0.066(5) 0.038(3) -0.007(3) -0.003(3) 0.041(5)
N1 0.063(4) 0.048(4) 0.036(3) 0.006(3) 0.008(3) 0.019(3)
N2 0.064(4) 0.060(4) 0.028(3) 0.007(3) 0.004(3) 0.024(3)
N3 0.082(5) 0.066(4) 0.030(3) 0.015(3) 0.006(3) 0.043(4)
N4 0.063(4) 0.064(4) 0.027(3) 0.015(3) 0.008(3) 0.025(3)
N5 0.069(4) 0.072(4) 0.029(3) -0.006(3) -0.012(3) 0.040(4)
N6 0.060(4) 0.077(4) 0.033(3) -0.006(3) -0.014(3) 0.030(4)
N7 0.047(4) 0.083(4) 0.027(2) -0.007(3) -0.008(2) 0.031(3)
N8 0.061(4) 0.075(4) 0.029(3) -0.009(3) -0.011(3) 0.033(4)
O1 0.083(4) 0.073(4) 0.028(2) 0.001(2) 0.002(2) 0.033(3)
O2 0.060(3) 0.060(3) 0.031(2) 0.008(2) 0.008(2) 0.032(3)
O3 0.078(4) 0.062(3) 0.028(2) 0.009(2) 0.009(2) 0.027(3)
O4 0.066(3) 0.074(4) 0.029(2) 0.019(2) 0.010(2) 0.037(3)
O5 0.072(4) 0.089(4) 0.029(2) -0.002(2) -0.003(2) 0.041(3)
O6 0.081(4) 0.085(4) 0.028(2) -0.007(2) -0.021(2) 0.043(3)
O7 0.081(4) 0.100(4) 0.025(2) 0.004(2) -0.003(2) 0.052(4)
O8 0.059(3) 0.062(3) 0.028(2) 0.000(2) -0.016(2) 0.023(3)
O1W 0.040(3) 0.028(2) 0.080(3) 0.025(2) 0.014(2) 0.021(2)
O2W 0.044(3) 0.042(3) 0.160(5) 0.017(3) -0.004(3) 0.022(3)
O3W 0.061(4) 0.077(4) 0.086(3) -0.014(3) 0.015(3) 0.039(3)
O4W 0.064(4) 0.070(4) 0.186(6) 0.019(4) 0.023(4) 0.044(4)
O5W 0.200(10) 0.200(10) 0.128(10) 0.000 0.000 0.100(5)
Zn1 0.0606(6) 0.0570(6) 0.0212(3) 0.0058(3) -0.0047(3) 0.0255(4)
Zn2 0.0583(6) 0.0654(6) 0.0226(3) -0.0104(3) -0.0055(3) 0.0343(5)

loop_
_atom_type_symbol
_atom_type_description
_atom_type_scat_dispersion_real
_atom_type_scat_dispersion_imag
_atom_type_scat_source
C C 0.0033 0.0016 'International Tables Vol C Tables 4.2.6.8 and 6.1.1.4'
H H 0.0000 0.0000 'International Tables Vol C Tables 4.2.6.8 and 6.1.1.4'
N N 0.0061 0.0033 'International Tables Vol C Tables 4.2.6.8 and 6.1.1.4'
O O 0.0106 0.0060 'International Tables Vol C Tables 4.2.6.8 and 6.1.1.4'
Zn Zn 0.2839 1.4301 'International Tables Vol C Tables 4.2.6.8 and 6.1.1.4'

loop_
_geom_angle_atom_site_label_1
_geom_angle_atom_site_label_2
_geom_angle_atom_site_label_3
_geom_angle
_geom_angle_site_symmetry_1
_geom_angle_site_symmetry_3
C2 C1 H1A 109.5 . .
C2 C1 H1B 109.5 . .
H1A C1 H1B 109.5 . .
C2 C1 H1C 109.5 . .
H1A C1 H1C 109.5 . .
H1B C1 H1C 109.5 . .
O1 C2 C3 125.5(7) . .
O1 C2 C1 116.2(6) . .
C3 C2 C1 118.2(7) . .
C4 C3 C2 127.0(7) . .
C4 C3 H3 116.5 . .
C2 C3 H3 116.5 . .
O2 C4 C3 124.5(5) . .
O2 C4 C5 114.1(6) . .
C3 C4 C5 121.4(6) . .
C10 C5 C6 117.0(6) . .
C10 C5 C4 120.1(6) . .
C6 C5 C4 122.8(6) . .
C7 C6 C5 122.2(7) . .
C7 C6 H6 118.9 . .
C5 C6 H6 118.9 . .
C8 C7 C6 118.6(7) . .
C8 C7 H7 120.7 . .
C6 C7 H7 120.7 . .
C7 C8 C9 121.2(6) . .
C7 C8 N2 118.3(6) . .
C9 C8 N2 120.5(6) . .
C8 C9 C10 117.3(7) . .
C8 C9 H9 121.3 . .
C10 C9 H9 121.3 . .
C5 C10 C9 123.6(7) . .
C5 C10 H10 118.2 . .
C9 C10 H10 118.2 . .
N1 C11 N2 113.5(6) . .
N1 C11 H11 123.2 . .
N2 C11 H11 123.2 . .
C17 C12 N1 110.7(6) . .
C17 C12 C13 119.6(7) . .
N1 C12 C13 129.6(6) . .
C14 C13 C12 117.8(7) . .
C14 C13 H13 121.1 . .
C12 C13 H13 121.1 . .
C13 C14 C15 121.4(7) . .
C13 C14 H14 119.3 . .
C15 C14 H14 119.3 . .
C16 C15 C14 122.4(7) . .
C16 C15 H15 118.8 . .
C14 C15 H15 118.8 . .
C15 C16 C17 115.3(7) . .
C15 C16 H16 122.4 . .
C17 C16 H16 122.4 . .
C12 C17 C16 123.6(6) . .
C12 C17 N2 104.6(6) . .
C16 C17 N2 131.8(6) . .
C19 C18 H18A 109.5 . .
C19 C18 H18B 109.5 . .
H18A C18 H18B 109.5 . .
C19 C18 H18C 109.5 . .
H18A C18 H18C 109.5 . .
H18B C18 H18C 109.5 . .
O3 C19 C20 126.1(7) . .
O3 C19 C18 116.5(6) . .
C20 C19 C18 117.4(7) . .
C21 C20 C19 126.0(7) . .
C21 C20 H20 117.0 . .
C19 C20 H20 117.0 . .
O4 C21 C20 127.0(6) . .
O4 C21 C22 114.5(6) . .
C20 C21 C22 118.5(7) . .
C27 C22 C23 117.7(5) . .
C27 C22 C21 121.4(6) . .
C23 C22 C21 120.6(6) . .
C22 C23 C24 120.8(7) . .
C22 C23 H23 119.6 . .
C24 C23 H23 119.6 . .
C25 C24 C23 119.4(7) . .
C25 C24 H24 120.3 . .
C23 C24 H24 120.3 . .
C24 C25 C26 120.6(6) . .
C24 C25 N4 119.7(6) . .
C26 C25 N4 119.7(6) . .
C25 C26 C27 118.5(7) . .
C25 C26 H26 120.7 . .
C27 C26 H26 120.7 . .
C22 C27 C26 122.8(6) . .
C22 C27 H27 118.6 . .
C26 C27 H27 118.6 . .
N3 C28 N4 113.1(6) . .
N3 C28 H28 123.5 . .
N4 C28 H28 123.5 . .
N3 C29 C30 130.3(6) . .
N3 C29 C34 110.1(5) . .
C30 C29 C34 119.6(7) . .
C31 C30 C29 118.5(7) . .
C31 C30 H30 120.7 . .
C29 C30 H30 120.7 . .
C30 C31 C32 120.3(7) . .
C30 C31 H31 119.8 . .
C32 C31 H31 119.8 . .
C33 C32 C31 122.6(8) . .
C33 C32 H32 118.7 . .
C31 C32 H32 118.7 . .
C32 C33 C34 116.2(7) . .
C32 C33 H33 121.9 . .
C34 C33 H33 121.9 . .
C33 C34 N4 132.8(6) . .
C33 C34 C29 122.8(6) . .
N4 C34 C29 104.5(6) . .
C36 C35 H35A 109.5 . .
C36 C35 H35B 109.5 . .
H35A C35 H35B 109.5 . .
C36 C35 H35C 109.5 . .
H35A C35 H35C 109.5 . .
H35B C35 H35C 109.5 . .
O5 C36 C37 125.5(7) . .
O5 C36 C35 117.3(6) . .
C37 C36 C35 117.2(7) . .
C38 C37 C36 126.1(7) . .
C38 C37 H37 117.0 . .
C36 C37 H37 117.0 . .
O6 C38 C37 126.8(6) . .
O6 C38 C39 114.4(7) . .
C37 C38 C39 118.8(7) . .
C40 C39 C44 119.1(6) . .
C40 C39 C38 121.3(7) . .
C44 C39 C38 119.4(7) . .
C39 C40 C41 122.5(8) . .
C39 C40 H40 118.8 . .
C41 C40 H40 118.8 . .
C42 C41 C40 118.1(8) . .
C42 C41 H41 121.0 . .
C40 C41 H41 121.0 . .
C41 C42 C43 121.6(6) . .
C41 C42 N6 121.1(7) . .
C43 C42 N6 117.3(6) . .
C44 C43 C42 119.4(8) . .
C44 C43 H43 120.3 . .
C42 C43 H43 120.3 . .
C43 C44 C39 119.4(8) . .
C43 C44 H44 120.3 . .
C39 C44 H44 120.3 . .
N5 C45 N6 113.8(7) . .
N5 C45 H45 123.1 . .
N6 C45 H45 123.1 . .
N5 C46 C51 109.8(6) . .
N5 C46 C47 131.3(6) . .
C51 C46 C47 118.9(7) . .
C48 C47 C46 118.6(7) . .
C48 C47 H47 120.7 . .
C46 C47 H47 120.7 . .
C47 C48 C49 122.1(7) . .
C47 C48 H48 118.9 . .
C49 C48 H48 118.9 . .
C48 C49 C50 120.9(8) . .
C48 C49 H49 119.6 . .
C50 C49 H49 119.6 . .
C51 C50 C49 116.6(7) . .
C51 C50 H50 121.7 . .
C49 C50 H50 121.7 . .
C50 C51 N6 132.2(6) . .
C50 C51 C46 122.8(7) . .
N6 C51 C46 104.8(6) . .
C53 C52 H52A 109.5 . .
C53 C52 H52B 109.5 . .
H52A C52 H52B 109.5 . .
C53 C52 H52C 109.5 . .
H52A C52 H52C 109.5 . .
H52B C52 H52C 109.5 . .
O7 C53 C54 126.0(7) . .
O7 C53 C52 116.4(6) . .
C54 C53 C52 117.6(7) . .
C55 C54 C53 127.0(7) . .
C55 C54 H54 116.5 . .
C53 C54 H54 116.5 . .
O8 C55 C54 124.6(6) . .
O8 C55 C56 114.5(6) . .
C54 C55 C56 120.9(6) . .
C61 C56 C57 117.2(6) . .
C61 C56 C55 119.7(6) . .
C57 C56 C55 123.0(6) . .
C58 C57 C56 120.5(7) . .
C58 C57 H57 119.7 . .
C56 C57 H57 119.7 . .
C59 C58 C57 120.7(7) . .
C59 C58 H58 119.7 . .
C57 C58 H58 119.7 . .
C60 C59 C58 119.3(6) . .
C60 C59 N8 120.6(7) . .
C58 C59 N8 120.0(6) . .
C59 C60 C61 120.5(7) . .
C59 C60 H60 119.8 . .
C61 C60 H60 119.8 . .
C56 C61 C60 121.6(7) . .
C56 C61 H61 119.2 . .
C60 C61 H61 119.2 . .
N7 C62 N8 114.2(6) . .
N7 C62 H62 122.9 . .
N8 C62 H62 122.9 . .
N7 C63 C64 130.6(6) . .
N7 C63 C68 108.6(6) . .
C64 C63 C68 120.9(7) . .
C65 C64 C63 117.8(7) . .
C65 C64 H64 121.1 . .
C63 C64 H64 121.1 . .
C66 C65 C64 120.5(7) . .
C66 C65 H65 119.8 . .
C64 C65 H65 119.8 . .
C65 C66 C67 124.0(8) . .
C65 C66 H66 118.0 . .
C67 C66 H66 118.0 . .
C68 C67 C66 115.0(7) . .
C68 C67 H67 122.5 . .
C66 C67 H67 122.5 . .
N8 C68 C67 131.9(6) . .
N8 C68 C63 106.2(6) . .
C67 C68 C63 121.8(7) . .
C11 N1 C12 104.5(5) . .
C11 N1 Zn1 122.5(5) . .
C12 N1 Zn1 132.8(4) . .
C11 N2 C17 106.6(5) . .
C11 N2 C8 124.8(6) . .
C17 N2 C8 128.3(6) . .
C28 N3 C29 105.2(5) . .
C28 N3 Zn1 122.9(5) . .
C29 N3 Zn1 129.3(4) . .
C28 N4 C34 107.1(5) . .
C28 N4 C25 124.6(6) . .
C34 N4 C25 128.2(6) . .
C45 N5 C46 105.2(6) . .
C45 N5 Zn2 123.4(5) . .
C46 N5 Zn2 130.6(4) . .
C45 N6 C51 106.3(5) . .
C45 N6 C42 125.7(6) . .
C51 N6 C42 127.8(6) . .
C62 N7 C63 104.9(5) . .
C62 N7 Zn2 121.0(5) . .
C63 N7 Zn2 133.4(4) . .
C62 N8 C68 106.0(5) . .
C62 N8 C59 125.1(6) . .
C68 N8 C59 128.3(6) . .
C2 O1 Zn2 121.9(4) . 8_644
C4 O2 Zn2 121.6(4) . 8_644
C19 O3 Zn2 122.4(4) . 2_645
C21 O4 Zn2 120.8(4) . 2_645
C36 O5 Zn1 123.1(4) . .
C38 O6 Zn1 120.8(5) . .
C53 O7 Zn1 122.6(4) . 4
C55 O8 Zn1 122.0(4) . 4
H1W O1W H2W 106.8 . .
H3W O2W H4W 105.7 . .
H5W O3W H6W 106.6 . .
H7W O4W H8W 106.2 . .
H9W O5W H10W 113.0 . .
O8 Zn1 O6 177.5(2) 7_444 .
O8 Zn1 O7 88.54(18) 7_444 7_444
O6 Zn1 O7 89.80(19) . 7_444
O8 Zn1 O5 92.99(18) 7_444 .
O6 Zn1 O5 88.68(19) . .
O7 Zn1 O5 178.46(17) 7_444 .
O8 Zn1 N1 86.59(18) 7_444 .
O6 Zn1 N1 91.67(19) . .
O7 Zn1 N1 92.1(2) 7_444 .
O5 Zn1 N1 88.2(2) . .
O8 Zn1 N3 92.60(19) 7_444 .
O6 Zn1 N3 89.2(2) . .
O7 Zn1 N3 90.4(2) 7_444 .
O5 Zn1 N3 89.3(2) . .
N1 Zn1 N3 177.3(2) . .
O2 Zn2 O4 177.8(2) 6_665 3_765
O2 Zn2 O1 88.72(18) 6_665 6_665
O4 Zn2 O1 89.76(18) 3_765 6_665
O2 Zn2 O3 92.14(17) 6_665 3_765
O4 Zn2 O3 89.36(18) 3_765 3_765
O1 Zn2 O3 178.97(19) 6_665 3_765
O2 Zn2 N5 93.17(19) 6_665 .
O4 Zn2 N5 88.45(19) 3_765 .
O1 Zn2 N5 90.9(2) 6_665 .
O3 Zn2 N5 89.6(2) 3_765 .
O2 Zn2 N7 86.85(18) 6_665 .
O4 Zn2 N7 91.59(18) 3_765 .
O1 Zn2 N7 91.5(2) 6_665 .
O3 Zn2 N7 88.0(2) 3_765 .
N5 Zn2 N7 177.6(2) . .

loop_
_geom_bond_atom_site_label_1
_geom_bond_atom_site_label_2
_geom_bond_distance
_geom_bond_site_symmetry_2
C1 C2 1.488(10) .
C1 H1A 0.9600 .
C1 H1B 0.9600 .
C1 H1C 0.9600 .
C2 O1 1.269(8) .
C2 C3 1.409(8) .
C3 C4 1.398(9) .
C3 H3 0.9300 .
C4 O2 1.289(7) .
C4 C5 1.501(7) .
C5 C10 1.363(9) .
C5 C6 1.388(9) .
C6 C7 1.388(8) .
C6 H6 0.9300 .
C7 C8 1.380(9) .
C7 H7 0.9300 .
C8 C9 1.390(9) .
C8 N2 1.441(7) .
C9 C10 1.395(8) .
C9 H9 0.9300 .
C10 H10 0.9300 .
C11 N1 1.305(7) .
C11 N2 1.365(8) .
C11 H11 0.9300 .
C12 C17 1.388(8) .
C12 N1 1.395(9) .
C12 C13 1.413(9) .
C13 C14 1.359(10) .
C13 H13 0.9300 .
C14 C15 1.407(10) .
C14 H14 0.9300 .
C15 C16 1.386(9) .
C15 H15 0.9300 .
C16 C17 1.388(10) .
C16 H16 0.9300 .
C17 N2 1.396(8) .
C18 C19 1.530(10) .
C18 H18A 0.9600 .
C18 H18B 0.9600 .
C18 H18C 0.9600 .
C19 O3 1.252(8) .
C19 C20 1.416(8) .
C20 C21 1.395(9) .
C20 H20 0.9300 .
C21 O4 1.259(8) .
C21 C22 1.503(7) .
C22 C27 1.351(8) .
C22 C23 1.394(9) .
C23 C24 1.401(8) .
C23 H23 0.9300 .
C24 C25 1.373(10) .
C24 H24 0.9300 .
C25 C26 1.373(9) .
C25 N4 1.435(7) .
C26 C27 1.399(8) .
C26 H26 0.9300 .
C27 H27 0.9300 .
C28 N3 1.302(7) .
C28 N4 1.373(8) .
C28 H28 0.9300 .
C29 N3 1.394(8) .
C29 C30 1.396(9) .
C29 C34 1.406(8) .
C30 C31 1.385(10) .
C30 H30 0.9300 .
C31 C32 1.402(10) .
C31 H31 0.9300 .
C32 C33 1.383(9) .
C32 H32 0.9300 .
C33 C34 1.388(10) .
C33 H33 0.9300 .
C34 N4 1.389(8) .
C35 C36 1.521(10) .
C35 H35A 0.9600 .
C35 H35B 0.9600 .
C35 H35C 0.9600 .
C36 O5 1.246(8) .
C36 C37 1.418(8) .
C37 C38 1.399(10) .
C37 H37 0.9300 .
C38 O6 1.259(9) .
C38 C39 1.504(8) .
C39 C40 1.381(11) .
C39 C44 1.414(10) .
C40 C41 1.392(9) .
C40 H40 0.9300 .
C41 C42 1.375(10) .
C41 H41 0.9300 .
C42 C43 1.415(11) .
C42 N6 1.442(7) .
C43 C44 1.392(8) .
C43 H43 0.9300 .
C44 H44 0.9300 .
C45 N5 1.302(7) .
C45 N6 1.362(8) .
C45 H45 0.9300 .
C46 N5 1.386(9) .
C46 C51 1.405(8) .
C46 C47 1.413(8) .
C47 C48 1.344(10) .
C47 H47 0.9300 .
C48 C49 1.397(10) .
C48 H48 0.9300 .
C49 C50 1.405(9) .
C49 H49 0.9300 .
C50 C51 1.371(10) .
C50 H50 0.9300 .
C51 N6 1.393(8) .
C52 C53 1.522(10) .
C52 H52A 0.9600 .
C52 H52B 0.9600 .
C52 H52C 0.9600 .
C53 O7 1.247(8) .
C53 C54 1.423(8) .
C54 C55 1.381(9) .
C54 H54 0.9300 .
C55 O8 1.271(8) .
C55 C56 1.486(7) .
C56 C61 1.370(9) .
C56 C57 1.407(9) .
C57 C58 1.385(8) .
C57 H57 0.9300 .
C58 C59 1.384(9) .
C58 H58 0.9300 .
C59 C60 1.345(10) .
C59 N8 1.426(7) .
C60 C61 1.404(8) .
C60 H60 0.9300 .
C61 H61 0.9300 .
C62 N7 1.310(7) .
C62 N8 1.340(8) .
C62 H62 0.9300 .
C63 N7 1.386(8) .
C63 C64 1.397(9) .
C63 C68 1.400(8) .
C64 C65 1.376(11) .
C64 H64 0.9300 .
C65 C66 1.362(10) .
C65 H65 0.9300 .
C66 C67 1.405(9) .
C66 H66 0.9300 .
C67 C68 1.388(10) .
C67 H67 0.9300 .
C68 N8 1.377(8) .
N1 Zn1 2.157(5) .
N3 Zn1 2.172(5) .
N5 Zn2 2.173(6) .
N7 Zn2 2.186(5) .
O1 Zn2 2.075(5) 8_644
O2 Zn2 2.061(4) 8_644
O3 Zn2 2.094(5) 2_645
O4 Zn2 2.065(4) 2_645
O5 Zn1 2.095(5) .
O6 Zn1 2.078(4) .
O7 Zn1 2.079(5) 4
O8 Zn1 2.071(4) 4
O1W H1W 0.8737 .
O1W H2W 0.8667 .
O2W H3W 0.8594 .
O2W H4W 0.8884 .
O3W H5W 0.8727 .
O3W H6W 0.8664 .
O4W H7W 0.8791 .
O4W H8W 0.8890 .
O5W H9W 0.8499 .
O5W H10W 0.8593 .
Zn1 O8 2.071(4) 7_444
Zn1 O7 2.079(5) 7_444
Zn2 O2 2.061(4) 6_665
Zn2 O4 2.065(4) 3_765
Zn2 O1 2.075(5) 6_665
Zn2 O3 2.094(5) 3_765

loop_
_geom_hbond_atom_site_label_D
_geom_hbond_atom_site_label_H
_geom_hbond_atom_site_label_A
_geom_hbond_distance_DH
_geom_hbond_distance_HA
_geom_hbond_distance_DA
_geom_hbond_angle_DHA
_geom_hbond_site_symmetry_A
O1W H1W O1W 0.87 2.10 2.931(7) 158.6 3_765
O2W H3W O2W 0.86 2.09 2.899(8) 156.9 3_565
O3W H5W O3W 0.87 2.11 2.852(8) 142.8 2_765
O4W H7W O4W 0.88 2.20 2.923(9) 139.8 3_665
O5W H10W O3W 0.86 2.22 2.896(11) 135.4 3_565
